data_9010047
loop_
_publ_author_name
'Guggenheim, S.'
'Eggleton, R. A.'

_publ_section_title
;
 Stilpnomelane and parsettensite: A distance least squares (DLS) study
;
_journal_name_full 'American Mineralogist'
_journal_page_first 438
_journal_page_last 442
_journal_volume 79
_journal_year 1994
_chemical_formula_sum 'Fe2 O9 Si3'
_chemical_name_mineral Stilpnomelane
_space_group_IT_number 2
_symmetry_space_group_name_Hall '-P 1'
_symmetry_space_group_name_H-M 'P -1'
_cell_angle_alpha 125.03
_cell_angle_beta 95.98
_cell_angle_gamma 120.0
_cell_length_a 22.20
_cell_length_b 22.20
_cell_length_c 17.835
_cell_formula_units_Z 24
_cell_volume 5199.103
_database_code_amcsd 0001654
_exptl_crystal_density_diffrn 2.606
_cod_original_formula_sum 'Fe2 Si3 O9'
_cod_database_code 9010047

loop_
_space_group_symop_operation_xyz
x,y,z
-x,-y,-z

loop_
_atom_site_label
_atom_site_fract_x
_atom_site_fract_y
_atom_site_fract_z
Fe1 0.30380 0.35330 0.53000
Fe2 0.21710 0.43170 0.52170
Fe3 0.13350 0.26930 0.52230
Fe4 0.38030 0.51020 0.51440
Fe5 0.04760 0.34390 0.51550
Fe6 0.21530 0.17840 0.51800
Fe7 0.46180 0.42170 0.50730
Fe8 0.29640 0.59210 0.51250
Fe9 0.12950 0.50840 0.51240
Fe10 0.96790 0.17680 0.51640
Fe11 0.04520 0.08930 0.50950
Fe12 0.38280 0.26170 0.51530
Fe13 0.54160 0.33210 0.49840
Fe14 0.20870 0.66980 0.50350
Fe15 0.96370 0.42120 0.50580
Fe16 0.87720 0.25410 0.50610
Fe17 0.79310 0.08410 0.50360
Fe18 0.87320 -0.00210 0.49720
Fe19 0.29470 0.08820 0.50750
Fe20 0.37470 0.00090 0.50040
Fe21 0.46160 0.17110 0.50430
Fe22 0.37520 0.75190 0.50280
Fe23 0.29050 0.83230 0.49920
Fe24 0.54200 0.08320 0.50030
Si1 0.28040 0.27330 0.29010
Si2 0.19910 0.35260 0.28690
Si3 0.03800 0.27170 0.28760
Si4 0.95820 0.11070 0.28820
Si5 0.03900 0.02980 0.28720
Si6 0.20290 0.11410 0.29330
Si7 0.43200 0.33830 0.26810
Si8 0.27440 0.50750 0.27720
Si9 0.95340 0.34510 0.27510
Si10 0.79520 0.02740 0.28410
Si11 0.95300 0.85910 0.27280
Si12 0.27970 0.02680 0.28210
Si13 0.50590 0.49100 0.25520
Si14 0.43060 0.57980 0.26480
Si15 0.19400 0.58730 0.27220
Si16 0.03070 0.50220 0.26840
Si17 0.78990 0.26060 0.27030
Si18 0.70900 0.09930 0.27100
Si19 0.70660 0.85520 0.26780
Si20 0.78720 0.77280 0.26230
Si21 0.03120 0.77410 0.26640
Si22 0.19500 0.85830 0.27160
Si23 0.43660 0.09940 0.27120
Si24 0.51200 0.25570 0.26300
Si25 0.86150 0.55960 0.13010
Si26 0.72190 0.56000 0.13110
Si27 0.58210 0.42050 0.13150
Si28 0.58190 0.28030 0.13090
Si29 0.72120 0.27910 0.13110
Si30 0.86030 0.41910 0.13030
Si31 0.52800 0.89450 0.13080
Si32 0.38770 0.89370 0.13020
Si33 0.24760 0.75430 0.13050
Si34 0.24600 0.61380 0.13090
Si35 0.38650 0.61490 0.13130
Si36 0.52680 0.75430 0.13130
O1 0.18010 0.28650 0.43070
O2 0.17230 0.52530 0.41530
O3 0.16830 0.76950 0.40230
O4 0.17370 0.02950 0.41420
O5 0.25620 0.44520 0.42090
O6 0.25110 0.68550 0.40550
O7 0.25260 0.93910 0.40450
O8 0.26070 0.20360 0.42730
O9 0.33830 0.36270 0.42410
O10 0.33460 0.60460 0.41070
O11 0.33490 0.85380 0.40560
O12 0.33930 0.11230 0.41560
O13 0.41880 0.27300 0.41150
O14 0.41490 0.51930 0.40870
O15 0.41600 0.76860 0.40460
O16 0.41990 0.02280 0.40770
O17 0.49630 0.43070 0.40150
O18 0.49450 0.67940 0.39780
O19 0.50240 0.93610 0.40480
O20 0.50130 0.18470 0.40370
O21 0.57910 0.34300 0.39510
O22 0.57320 0.58890 0.38790
O23 0.58210 0.85000 0.40160
O24 0.58540 0.10160 0.40450
O25 0.66730 0.26350 0.39910
O26 0.65830 0.50190 0.38360
O27 0.66240 0.76260 0.39320
O28 0.67080 0.02130 0.40710
O29 0.74590 0.42350 0.38950
O30 0.74400 0.67350 0.38170
O31 0.75070 0.93490 0.40050
O32 0.75290 0.18400 0.40380
O33 0.83870 0.35020 0.40380
O34 0.82920 0.59080 0.38640
O35 0.83330 0.85000 0.39500
O36 0.84470 0.11160 0.41780
O37 0.92330 0.27380 0.41250
O38 0.91190 0.50860 0.38990
O39 0.90980 0.75990 0.38500
O40 0.92310 0.02610 0.41080
O41 0.00520 0.43750 0.40870
O42 0.00000 0.68070 0.39470
O43 0.00570 0.94160 0.40640
O44 0.01090 0.19860 0.42210
O45 0.09310 0.36350 0.42150
O46 0.08430 0.59980 0.40130
O47 0.08450 0.85290 0.39940
O48 0.09330 0.11600 0.42110
O49 0.22210 0.16520 0.24970
O50 0.22240 0.28470 0.24680
O51 0.10100 0.28260 0.24540
O52 0.98010 0.16310 0.24610
O53 0.98250 0.04370 0.24590
O54 0.10410 0.04380 0.24840
O55 0.33660 0.27570 0.23780
O56 0.21840 0.40120 0.24050
O57 0.97910 0.28000 0.23960
O58 0.85960 0.04020 0.24440
O59 0.97940 0.91800 0.23820
O60 0.22460 0.04440 0.24620
O61 0.45060 0.26560 0.22400
O62 0.44720 0.38600 0.22100
O63 0.45050 0.50830 0.21900
O64 0.33400 0.51300 0.22990
O65 0.21330 0.51580 0.23390
O66 0.09550 0.51870 0.22930
O67 0.97890 0.39570 0.23110
O68 0.85500 0.27220 0.23160
O69 0.73230 0.15250 0.22970
O70 0.73980 0.03960 0.23710
O71 0.73690 0.91530 0.23480
O72 0.72980 0.78710 0.22390
O73 0.85420 0.79270 0.22680
O74 0.97840 0.79330 0.22880
O75 0.09640 0.78830 0.22800
O76 0.21660 0.91630 0.23610
O77 0.33990 0.03800 0.23570
O78 0.45750 0.14960 0.22650
O79 0.56130 0.25720 0.20120
O80 0.55760 0.48430 0.19690
O81 0.43680 0.61370 0.20330
O82 0.21050 0.61850 0.20800
O83 0.96050 0.49070 0.20540
O84 0.73240 0.26180 0.20710
O85 0.60770 0.01330 0.20580
O86 0.60550 0.78110 0.20330
O87 0.73000 0.65630 0.20050
O88 0.96160 0.65750 0.20440
O89 0.21150 0.78450 0.20700
O90 0.44050 0.01300 0.20620
O91 0.84540 0.49060 0.14930
O92 0.81340 0.59700 0.16670
O93 0.67280 0.49510 0.15480
O94 0.58460 0.36850 0.16770
O95 0.67180 0.31640 0.15190
O96 0.81240 0.36690 0.16650
O97 0.55550 0.85510 0.16740
O98 0.45440 0.88390 0.15010
O99 0.32660 0.85460 0.16650
O100 0.27820 0.70820 0.14950
O101 0.32490 0.62550 0.16710
O102 0.45460 0.71070 0.15310
O103 0.82410 0.49060 0.00000
O104 0.66830 0.48810 0.00000
O105 0.51250 0.33210 0.00000
O106 0.51020 0.17760 0.00000
O107 0.66730 0.17610 0.00000
O108 0.82300 0.33140 0.00000

loop_
_cod_related_entry_id
_cod_related_entry_database
_cod_related_entry_code
1 AMCSD 0001654
